data_1520864
loop_
_publ_author_name
'Borel, M.M.'
'Leclaire, A.'
'Chardon, J.'
'Daturi, M.'
'Raveau, B.'

_publ_section_title
;
 Dimorphism of the vanadium(V) monophosphate Pb V O2 P O4 : alpha-layered
 and beta-tunnel structures
;
_journal_name_full 'Journal of Solid State Chemistry'
_journal_page_first 149
_journal_page_last 154
_journal_volume 149
_journal_year 2000
_chemical_formula_sum 'O6 P Pb V'
_chemical_name_systematic 'Pb (V O2) (P O4)'
_space_group_IT_number 14
_symmetry_space_group_name_Hall '-P 2ybc'
_symmetry_space_group_name_H-M 'P 1 21/c 1'
_cell_angle_alpha 90
_cell_angle_beta 90.473
_cell_angle_gamma 90
_cell_formula_units_Z 4
_cell_length_a 5.5016
_cell_length_b 9.8959
_cell_length_c 8.5094
_cell_volume 463.264
_citation_journal_id_ASTM JSSCBI
_cod_data_source_file Borel_JSSCBI_2000_1727.cif
_cod_data_source_block O6P1Pb1V1
_cod_original_cell_volume 463.2639
_cod_original_formula_sum 'O6 P1 Pb1 V1'
_cod_database_code 1520864

loop_
_symmetry_equiv_pos_as_xyz
x,y,z
-x,y+1/2,-z+1/2
-x,-y,-z
x,-y-1/2,z-1/2

loop_
_atom_site_label
_atom_site_type_symbol
_atom_site_fract_x
_atom_site_fract_y
_atom_site_fract_z
_atom_site_occupancy
_atom_site_U_iso_or_equiv
Pb1 Pb+2 0.8579 0.68225 0.0719 1 0.0
O4 O-2 0.081 0.6297 0.331 1 0.0
P1 P+5 0.6626 0.3889 0.2146 1 0.0
O5 O-2 0.692 0.5709 0.525 1 0.0
O2 O-2 0.519 0.5246 0.2266 1 0.0
O6 O-2 0.882 0.4226 0.115 1 0.0
V1 V+5 0.3366 0.5884 0.4117 1 0.0
O1 O-2 0.256 0.6639 0.621 1 0.0
O3 O-2 0.499 0.7804 0.362 1 0.0
